data_4120823
loop_
_publ_author_name
'Radha Bhola'
'Payam Payamyar'
'Daniel J. Murray'
'Bharat Kumar'
'Aaron J. Teator'
'Martin U. Schmidt'
'Sonja M. Hammer'
'Animesh Saha'
'Junji Sakamoto'
'A. Dieter Schl\"uter'
'Benjamin T. King'

_publ_section_title
;
 A Two-Dimensional Polymer from the Anthracene Dimer and Triptycene Motifs
;
_journal_name_full 'Journal of the American Chemical Society'
_journal_page_first 14134
_journal_page_last 14141
_journal_paper_doi 10.1021/ja404351p
_journal_volume 135
_journal_year 2013
_chemical_formula_moiety 'C44 H26, 3(C4 H8 O)'
_chemical_formula_sum 'C56 H50 O3'
_chemical_formula_weight 770.96
_chemical_name_systematic
; 
 ? 
;
_space_group_IT_number 4
_symmetry_cell_setting monoclinic
_symmetry_space_group_name_Hall 'P 2yb'
_symmetry_space_group_name_H-M 'P 1 21 1'
_atom_sites_solution_hydrogens geom
_atom_sites_solution_primary direct
_atom_sites_solution_secondary difmap
_audit_creation_method SHELXL-97
_cell_angle_alpha 90.00
_cell_angle_beta 97.087(2)
_cell_angle_gamma 90.00
_cell_formula_units_Z 2
_cell_length_a 16.1372(4)
_cell_length_b 6.3565(2)
_cell_length_c 20.2635(6)
_cell_measurement_reflns_used 90
_cell_measurement_temperature 296(2)
_cell_measurement_theta_max 18.725
_cell_measurement_theta_min 2.5215
_cell_volume 2062.67(10)
_computing_structure_refinement 'SHELXL-97 (Sheldrick, 2008)'
_computing_structure_solution 'SHELXS-97 (Sheldrick, 2008)'
_diffrn_ambient_temperature 296(2)
_diffrn_measured_fraction_theta_full 0.997
_diffrn_measured_fraction_theta_max 0.997
_diffrn_measurement_device_type 'Bruker APEX CCD area-detector'
_diffrn_measurement_method '\f- and \w-scans'
_diffrn_radiation_monochromator graphite
_diffrn_radiation_source 'fine-focus sealed tube'
_diffrn_radiation_type MoK\a
_diffrn_radiation_wavelength 0.71073
_diffrn_reflns_av_R_equivalents 0.1514
_diffrn_reflns_av_sigmaI/netI 0.2106
_diffrn_reflns_limit_h_max 21
_diffrn_reflns_limit_h_min -21
_diffrn_reflns_limit_k_max 8
_diffrn_reflns_limit_k_min -8
_diffrn_reflns_limit_l_max 26
_diffrn_reflns_limit_l_min -26
_diffrn_reflns_number 39158
_diffrn_reflns_theta_full 27.67
_diffrn_reflns_theta_max 27.67
_diffrn_reflns_theta_min 1.72
_exptl_absorpt_coefficient_mu 0.075
_exptl_absorpt_correction_T_max 0.9975
_exptl_absorpt_correction_T_min 0.9852
_exptl_absorpt_correction_type multi-scan
_exptl_crystal_colour YELLOW
_exptl_crystal_density_diffrn 1.241
_exptl_crystal_description BLOCK
_exptl_crystal_F_000 820
_exptl_crystal_size_max 0.14
_exptl_crystal_size_mid 0.04
_exptl_crystal_size_min 0.02
_refine_diff_density_max 0.411
_refine_diff_density_min -0.411
_refine_diff_density_rms 0.070
_refine_ls_abs_structure_details 'Flack H D (1983), Acta Cryst. A39, 876-881'
_refine_ls_abs_structure_Flack 0(6)
_refine_ls_extinction_coef 0.015(3)
_refine_ls_extinction_expression Fc^*^=kFc[1+0.001xFc^2^\l^3^/sin(2\q)]^-1/4^
_refine_ls_extinction_method SHELXL
_refine_ls_goodness_of_fit_ref 0.945
_refine_ls_hydrogen_treatment constr
_refine_ls_matrix_type full
_refine_ls_number_parameters 529
_refine_ls_number_reflns 9545
_refine_ls_number_restraints 1
_refine_ls_restrained_S_all 0.944
_refine_ls_R_factor_all 0.2126
_refine_ls_R_factor_gt 0.0859
_refine_ls_shift/su_max 0.001
_refine_ls_shift/su_mean 0.000
_refine_ls_structure_factor_coef Fsqd
_refine_ls_weighting_details 'calc w=1/[\s^2^(Fo^2^)+(0.1275P)^2^+0.0000P] where P=(Fo^2^+2Fc^2^)/3'
_refine_ls_weighting_scheme calc
_refine_ls_wR_factor_gt 0.1890
_refine_ls_wR_factor_ref 0.2508
_reflns_number_gt 4268
_reflns_number_total 9545
_reflns_threshold_expression >2sigma(I)
_cod_data_source_file ja404351p_si_002_3.cif
_cod_data_source_block b_093_0mc
_cod_database_code 4120823

loop_
_symmetry_equiv_pos_as_xyz
'x, y, z'
'-x, y+1/2, -z'

loop_
_atom_site_label
_atom_site_type_symbol
_atom_site_fract_x
_atom_site_fract_y
_atom_site_fract_z
_atom_site_U_iso_or_equiv
_atom_site_adp_type
_atom_site_occupancy
_atom_site_symmetry_multiplicity
_atom_site_calc_flag
_atom_site_refinement_flags
_atom_site_disorder_assembly
_atom_site_disorder_group
C7 C 0.6858(3) 0.3764(8) 0.2404(2) 0.0221(12) Uani 1 1 d . . .
H7 H 0.7059 0.2313 0.2385 0.027 Uiso 1 1 calc R . .
C20 C 0.6359(3) 0.4782(8) 0.0516(3) 0.0251(12) Uani 1 1 d . . .
C16 C 0.6308(3) 0.7613(7) 0.2443(2) 0.0188(11) Uani 1 1 d . . .
H16 H 0.6107 0.9065 0.2457 0.023 Uiso 1 1 calc R . .
C25 C 0.3893(3) 0.4209(8) 0.4385(2) 0.0249(12) Uani 1 1 d . . .
C23 C 0.5186(3) 0.3041(7) 0.3630(2) 0.0184(11) Uani 1 1 d . . .
C29 C 0.6031(3) 0.6865(8) 0.0546(2) 0.0249(12) Uani 1 1 d . . .
C9 C 0.4901(3) 0.1634(8) 0.4071(2) 0.0221(12) Uani 1 1 d . . .
H9 H 0.5138 0.0299 0.4114 0.027 Uiso 1 1 calc R . .
C43 C 0.9817(3) 0.9359(8) 0.4094(2) 0.0242(12) Uani 1 1 d . . .
C21 C 0.6575(3) 0.4678(8) 0.1717(2) 0.0220(12) Uani 1 1 d . . .
C41 C 0.8852(3) 0.6320(8) 0.3312(2) 0.0221(12) Uani 1 1 d . . .
C6 C 0.6619(3) 0.3698(8) 0.1129(2) 0.0227(12) Uani 1 1 d . . .
H6 H 0.6817 0.2326 0.1122 0.027 Uiso 1 1 calc R . .
C15 C 0.5159(3) 0.6598(8) 0.3148(2) 0.0216(12) Uani 1 1 d . . .
H15 H 0.4927 0.7937 0.3103 0.026 Uiso 1 1 calc R . .
C26 C 0.4820(3) 0.5083(8) 0.3558(2) 0.0199(11) Uani 1 1 d . . .
C17 C 0.5989(3) 0.7831(7) 0.1179(2) 0.0207(11) Uani 1 1 d . . .
H17 H 0.5775 0.9184 0.1202 0.025 Uiso 1 1 calc R . .
C28 C 0.6264(3) 0.6769(7) 0.1751(2) 0.0181(11) Uani 1 1 d . . .
C19 C 0.6197(3) 0.4978(8) -0.0693(2) 0.0261(12) Uani 1 1 d . . .
C18 C 0.5762(3) 0.7940(8) -0.0046(2) 0.0251(12) Uani 1 1 d . . .
H18 H 0.5523 0.9267 -0.0027 0.030 Uiso 1 1 calc R . .
C5 C 0.6433(3) 0.3922(9) -0.0101(2) 0.0269(12) Uani 1 1 d . . .
H5 H 0.6650 0.2572 -0.0119 0.032 Uiso 1 1 calc R . .
C31 C 0.7683(3) 0.8851(9) 0.3126(2) 0.0233(12) Uani 1 1 d . . .
H31 H 0.7466 1.0186 0.3183 0.028 Uiso 1 1 calc R . .
C32 C 0.7204(3) 0.7365(8) 0.2770(2) 0.0198(11) Uani 1 1 d . . .
C24 C 0.4258(3) 0.2170(8) 0.4459(2) 0.0214(11) Uani 1 1 d . . .
C8 C 0.5849(3) 0.2544(7) 0.3246(2) 0.0184(11) Uani 1 1 d . . .
H8 H 0.6085 0.1208 0.3278 0.022 Uiso 1 1 calc R . .
C13 C 0.3272(3) 0.4783(9) 0.4779(3) 0.0297(13) Uani 1 1 d . . .
H13 H 0.3029 0.6109 0.4727 0.036 Uiso 1 1 calc R . .
C27 C 0.5815(3) 0.6100(8) 0.2826(2) 0.0223(12) Uani 1 1 d . . .
C35 C 0.9675(3) 0.5908(8) 0.3582(2) 0.0261(12) Uani 1 1 d . . .
H35 H 0.9904 0.4607 0.3498 0.031 Uiso 1 1 calc R . .
C14 C 0.4179(3) 0.5633(8) 0.3933(2) 0.0256(12) Uani 1 1 d . . .
H14 H 0.3939 0.6962 0.3882 0.031 Uiso 1 1 calc R . .
C22 C 0.6142(3) 0.3996(8) 0.2832(2) 0.0209(11) Uani 1 1 d . . .
C39 C 1.0302(3) 1.0835(9) 0.4501(2) 0.0304(13) Uani 1 1 d . . .
H39 H 1.0083 1.2159 0.4570 0.036 Uiso 1 1 calc R . .
C11 C 0.3379(3) 0.1404(9) 0.5310(2) 0.0266(12) Uani 1 1 d . . .
H11 H 0.3209 0.0478 0.5622 0.032 Uiso 1 1 calc R . .
C30 C 0.5847(3) 0.7046(8) -0.0663(2) 0.0259(12) Uani 1 1 d . . .
C40 C 0.9005(3) 0.9823(8) 0.3812(2) 0.0250(12) Uani 1 1 d . . .
H40 H 0.8780 1.1134 0.3890 0.030 Uiso 1 1 calc R . .
C34 C 0.8325(3) 0.4810(8) 0.2968(2) 0.0259(12) Uani 1 1 d . . .
H34 H 0.8532 0.3471 0.2901 0.031 Uiso 1 1 calc R . .
C33 C 0.7524(3) 0.5271(8) 0.2732(2) 0.0225(12) Uani 1 1 d . . .
C42 C 1.0167(3) 0.7346(9) 0.3966(3) 0.0262(12) Uani 1 1 d . . .
C10 C 0.3979(3) 0.0778(9) 0.4928(2) 0.0281(13) Uani 1 1 d . . .
H10 H 0.4203 -0.0569 0.4978 0.034 Uiso 1 1 calc R . .
C4 C 0.6308(3) 0.4118(10) -0.1328(3) 0.0339(14) Uani 1 1 d . . .
H4 H 0.6527 0.2773 -0.1356 0.041 Uiso 1 1 calc R . .
C12 C 0.3016(3) 0.3418(10) 0.5241(3) 0.0350(15) Uani 1 1 d . . .
H12 H 0.2609 0.3820 0.5503 0.042 Uiso 1 1 calc R . .
C1 C 0.5616(3) 0.8161(9) -0.1277(3) 0.0297(13) Uani 1 1 d . . .
H1 H 0.5373 0.9486 -0.1270 0.036 Uiso 1 1 calc R . .
C44 C 0.8515(3) 0.8360(8) 0.3413(2) 0.0237(12) Uani 1 1 d . . .
C36 C 1.0992(3) 0.6895(9) 0.4281(3) 0.0344(14) Uani 1 1 d . . .
H36 H 1.1234 0.5598 0.4213 0.041 Uiso 1 1 calc R . .
C37 C 1.1426(3) 0.8356(9) 0.4679(3) 0.0386(15) Uani 1 1 d . . .
H37 H 1.1960 0.8033 0.4881 0.046 Uiso 1 1 calc R . .
C2 C 0.5752(3) 0.7287(10) -0.1865(3) 0.0357(14) Uani 1 1 d . . .
H2 H 0.5617 0.8046 -0.2256 0.043 Uiso 1 1 calc R . .
C38 C 1.1082(4) 1.0342(9) 0.4792(3) 0.0363(14) Uani 1 1 d . . .
H38 H 1.1388 1.1315 0.5065 0.044 Uiso 1 1 calc R . .
C3 C 0.6092(3) 0.5272(10) -0.1897(3) 0.0355(14) Uani 1 1 d . . .
H3 H 0.6172 0.4705 -0.2307 0.043 Uiso 1 1 calc R . .
C47 C 0.2844(3) 0.9182(8) 0.3264(2) 0.0216(12) Uani 1 1 d . . .
H47A H 0.2967 0.8660 0.3715 0.026 Uiso 1 1 calc R . .
H47B H 0.3366 0.9296 0.3075 0.026 Uiso 1 1 calc R . .
C46 C 0.2311(5) 0.7766(13) 0.2886(4) 0.068(2) Uani 1 1 d . . .
H46A H 0.2058 0.6811 0.3177 0.081 Uiso 1 1 calc R . .
H46B H 0.2623 0.6944 0.2598 0.081 Uiso 1 1 calc R . .
C48 C 0.2471(4) 1.1161(12) 0.3273(4) 0.059(2) Uani 1 1 d . . .
H48A H 0.2785 1.2182 0.3049 0.071 Uiso 1 1 calc R . .
H48B H 0.2456 1.1622 0.3728 0.071 Uiso 1 1 calc R . .
O1 O 0.1566(5) 1.0955(16) 0.2906(4) 0.159(3) Uani 1 1 d . . .
C45 C 0.1655(6) 0.9010(17) 0.2483(4) 0.094(3) Uani 1 1 d . . .
H45A H 0.1134 0.8234 0.2409 0.113 Uiso 1 1 calc R . .
H45B H 0.1827 0.9387 0.2056 0.113 Uiso 1 1 calc R . .
C54 C 0.8765(6) 0.1861(17) 0.1320(5) 0.095(3) Uiso 1 1 d . . .
H54A H 0.8491 0.2813 0.1598 0.114 Uiso 1 1 calc R A 1
H54B H 0.8984 0.2678 0.0976 0.114 Uiso 1 1 calc R A 1
O3 O 0.8415(6) -0.1709(16) 0.1309(6) 0.199(5) Uani 1 1 d . . .
C53 C 0.8148(6) 0.0244(17) 0.1009(6) 0.036(4) Uiso 0.565(16) 1 d P B 1
H53A H 0.7586 0.0582 0.1098 0.043 Uiso 0.565(16) 1 calc PR B 1
H53B H 0.8156 0.0187 0.0531 0.043 Uiso 0.565(16) 1 calc PR B 1
C57 C 0.8164(9) 0.052(2) 0.1514(8) 0.039(5) Uiso 0.435(16) 1 d P B 2
H57A H 0.7615 0.0888 0.1293 0.046 Uiso 0.435(16) 1 calc PR B 2
H57B H 0.8153 0.0597 0.1991 0.046 Uiso 0.435(16) 1 calc PR B 2
O2 O 0.0853(6) 0.2399(19) 0.0434(7) 0.205(5) Uani 1 1 d . . .
C52 C 0.1642(8) 0.200(2) 0.0615(6) 0.121(4) Uani 1 1 d . . .
H52A H 0.1905 0.1537 0.0234 0.146 Uiso 1 1 calc R . .
H52B H 0.1698 0.0880 0.0944 0.146 Uiso 1 1 calc R . .
C56 C 0.9341(6) -0.1509(19) 0.1553(6) 0.112(4) Uani 1 1 d . B .
H56A H 0.9493 -0.2427 0.1931 0.134 Uiso 1 1 calc R . .
H56B H 0.9672 -0.1889 0.1203 0.134 Uiso 1 1 calc R . .
C49 C 0.0663(8) 0.457(2) 0.0522(7) 0.143(5) Uani 1 1 d . . .
H49A H 0.0466 0.5222 0.0099 0.172 Uiso 1 1 calc R . .
H49B H 0.0239 0.4723 0.0818 0.172 Uiso 1 1 calc R . .
C55 C 0.9484(8) 0.069(2) 0.1744(6) 0.139(4) Uani 1 1 d . B .
H55A H 1.0024 0.1165 0.1641 0.166 Uiso 1 1 calc R . .
H55B H 0.9454 0.0883 0.2216 0.166 Uiso 1 1 calc R . .
C50 C 0.1441(9) 0.549(3) 0.0809(9) 0.192(7) Uani 1 1 d . . .
H50A H 0.1613 0.6572 0.0517 0.230 Uiso 1 1 calc R . .
H50B H 0.1376 0.6125 0.1235 0.230 Uiso 1 1 calc R . .
C51 C 0.2039(7) 0.389(2) 0.0892(9) 0.207(9) Uani 1 1 d . . .
H51A H 0.2233 0.3691 0.1360 0.248 Uiso 1 1 calc R . .
H51B H 0.2513 0.4243 0.0663 0.248 Uiso 1 1 calc R . .

loop_
_atom_site_aniso_label
_atom_site_aniso_U_11
_atom_site_aniso_U_22
_atom_site_aniso_U_33
_atom_site_aniso_U_23
_atom_site_aniso_U_13
_atom_site_aniso_U_12
C7 0.025(3) 0.017(3) 0.023(3) 0.002(2) 0.001(2) 0.006(2)
C20 0.024(3) 0.021(3) 0.031(3) 0.000(2) 0.003(2) 0.002(2)
C16 0.024(3) 0.010(2) 0.022(3) -0.001(2) 0.003(2) -0.001(2)
C25 0.021(3) 0.025(3) 0.028(3) -0.004(2) -0.001(2) 0.001(2)
C23 0.019(3) 0.014(3) 0.022(3) 0.002(2) 0.000(2) -0.001(2)
C29 0.020(3) 0.025(3) 0.030(3) 0.008(2) 0.001(2) -0.004(2)
C9 0.023(3) 0.017(3) 0.025(3) -0.004(2) 0.000(2) -0.004(2)
C43 0.025(3) 0.023(3) 0.024(3) 0.002(2) 0.004(2) -0.006(2)
C21 0.019(3) 0.024(3) 0.023(3) 0.006(2) 0.004(2) -0.002(2)
C41 0.024(3) 0.018(3) 0.025(3) 0.001(2) 0.003(2) 0.006(2)
C6 0.021(3) 0.014(3) 0.032(3) 0.002(2) 0.000(2) -0.004(2)
C15 0.023(3) 0.017(3) 0.022(3) -0.006(2) -0.004(2) 0.001(2)
C26 0.023(3) 0.017(3) 0.019(3) -0.003(2) 0.002(2) 0.000(2)
C17 0.020(3) 0.012(2) 0.029(3) -0.006(2) -0.002(2) 0.000(2)
C28 0.017(3) 0.014(3) 0.022(3) -0.002(2) 0.000(2) -0.004(2)
C19 0.019(3) 0.031(3) 0.028(3) 0.001(2) 0.002(2) -0.007(2)
C18 0.025(3) 0.023(3) 0.026(3) 0.002(2) 0.001(2) 0.002(2)
C5 0.027(3) 0.027(3) 0.028(3) -0.001(2) 0.007(2) -0.002(2)
C31 0.031(3) 0.021(3) 0.019(3) 0.002(2) 0.006(2) 0.003(2)
C32 0.023(3) 0.022(3) 0.014(2) 0.007(2) 0.001(2) 0.002(2)
C24 0.023(3) 0.020(3) 0.020(3) -0.002(2) -0.003(2) -0.001(2)
C8 0.021(3) 0.014(2) 0.019(2) 0.000(2) -0.004(2) 0.003(2)
C13 0.022(3) 0.034(3) 0.034(3) -0.007(3) 0.006(2) -0.002(3)
C27 0.023(3) 0.023(3) 0.020(3) -0.002(2) -0.005(2) 0.002(2)
C35 0.020(3) 0.024(3) 0.034(3) 0.000(2) 0.003(2) 0.002(2)
C14 0.028(3) 0.021(3) 0.026(3) 0.004(2) -0.001(2) 0.004(2)
C22 0.024(3) 0.013(3) 0.025(3) -0.008(2) 0.001(2) -0.001(2)
C39 0.028(3) 0.029(3) 0.033(3) 0.002(3) 0.001(3) -0.006(3)
C11 0.025(3) 0.032(3) 0.022(3) 0.003(2) 0.001(2) -0.005(3)
C30 0.024(3) 0.030(3) 0.024(3) -0.001(2) 0.004(2) 0.000(2)
C40 0.033(3) 0.021(3) 0.021(3) 0.001(2) 0.003(2) 0.008(2)
C34 0.030(3) 0.024(3) 0.023(3) -0.003(2) 0.000(2) 0.007(2)
C33 0.022(3) 0.019(3) 0.026(3) 0.000(2) 0.006(2) -0.002(2)
C42 0.018(3) 0.027(3) 0.033(3) 0.009(3) 0.001(2) 0.004(2)
C10 0.030(3) 0.026(3) 0.026(3) -0.005(2) -0.001(3) -0.004(3)
C4 0.030(3) 0.038(3) 0.034(3) -0.008(3) 0.006(3) -0.006(3)
C12 0.027(3) 0.051(4) 0.029(3) -0.005(3) 0.011(3) -0.004(3)
C1 0.024(3) 0.034(3) 0.029(3) 0.003(2) -0.004(2) 0.002(3)
C44 0.027(3) 0.023(3) 0.021(3) -0.001(2) 0.005(2) -0.004(2)
C36 0.030(3) 0.031(3) 0.042(3) -0.006(3) 0.001(3) 0.005(3)
C37 0.023(3) 0.036(4) 0.054(4) -0.006(3) -0.007(3) 0.001(3)
C2 0.029(3) 0.047(4) 0.029(3) 0.000(3) -0.003(3) 0.002(3)
C38 0.030(3) 0.032(3) 0.045(4) -0.007(3) -0.004(3) 0.000(3)
C3 0.037(3) 0.047(4) 0.021(3) -0.003(3) -0.002(3) -0.003(3)
C47 0.021(3) 0.020(3) 0.021(3) -0.001(2) -0.009(2) 0.007(2)
C46 0.070(5) 0.066(5) 0.071(5) 0.012(4) 0.024(5) -0.002(4)
C48 0.039(4) 0.065(5) 0.072(5) -0.009(4) -0.006(4) 0.009(4)
O1 0.135(7) 0.190(9) 0.145(7) -0.041(7) -0.019(6) -0.001(6)
C45 0.084(7) 0.113(8) 0.078(6) -0.032(6) -0.019(5) -0.003(6)
O3 0.140(8) 0.169(10) 0.297(13) 0.071(9) 0.067(8) 0.037(7)
O2 0.096(7) 0.151(9) 0.361(16) -0.087(10) 0.001(8) 0.001(7)
C52 0.089(8) 0.138(12) 0.138(9) 0.041(9) 0.016(7) 0.046(9)
C56 0.077(8) 0.111(10) 0.145(10) 0.011(8) 0.005(6) 0.023(7)
C49 0.105(10) 0.114(11) 0.210(15) 0.012(9) 0.018(10) 0.032(9)
C55 0.133(11) 0.137(12) 0.140(10) -0.005(9) -0.007(8) 0.023(9)
C50 0.108(11) 0.134(12) 0.32(2) -0.047(14) -0.038(12) 0.007(11)
C51 0.062(8) 0.104(10) 0.43(3) -0.022(15) -0.048(11) 0.000(8)

loop_
_atom_type_symbol
_atom_type_description
_atom_type_scat_dispersion_real
_atom_type_scat_dispersion_imag
_atom_type_scat_source
C C 0.0033 0.0016 'International Tables Vol C Tables 4.2.6.8 and 6.1.1.4'
H H 0.0000 0.0000 'International Tables Vol C Tables 4.2.6.8 and 6.1.1.4'
O O 0.0106 0.0060 'International Tables Vol C Tables 4.2.6.8 and 6.1.1.4'

loop_
_geom_angle_atom_site_label_1
_geom_angle_atom_site_label_2
_geom_angle_atom_site_label_3
_geom_angle
C21 C7 C33 105.9(4)
C21 C7 C22 108.5(4)
C33 C7 C22 103.4(4)
C21 C7 H7 112.8
C33 C7 H7 112.8
C22 C7 H7 112.8
C5 C20 C29 118.6(5)
C5 C20 C6 122.9(5)
C29 C20 C6 118.5(5)
C28 C16 C27 106.5(4)
C28 C16 C32 107.6(4)
C27 C16 C32 104.0(4)
C28 C16 H16 112.7
C27 C16 H16 112.7
C32 C16 H16 112.7
C14 C25 C13 121.2(5)
C14 C25 C24 119.3(4)
C13 C25 C24 119.5(5)
C9 C23 C26 119.3(4)
C9 C23 C8 122.6(4)
C26 C23 C8 118.1(4)
C18 C29 C17 120.9(5)
C18 C29 C20 119.5(5)
C17 C29 C20 119.6(4)
C23 C9 C24 121.8(5)
C23 C9 H9 119.1
C24 C9 H9 119.1
C40 C43 C39 121.5(5)
C40 C43 C42 119.0(5)
C39 C43 C42 119.5(5)
C6 C21 C28 121.9(5)
C6 C21 C7 125.8(5)
C28 C21 C7 112.3(4)
C35 C41 C34 123.5(5)
C35 C41 C44 118.3(5)
C34 C41 C44 118.1(4)
C21 C6 C20 119.9(5)
C21 C6 H6 120.0
C20 C6 H6 120.0
C27 C15 C26 120.3(5)
C27 C15 H15 119.9
C26 C15 H15 119.9
C14 C26 C15 120.6(4)
C14 C26 C23 119.7(4)
C15 C26 C23 119.5(4)
C28 C17 C29 120.1(4)
C28 C17 H17 119.9
C29 C17 H17 119.9
C17 C28 C21 120.0(4)
C17 C28 C16 126.2(4)
C21 C28 C16 113.8(4)
C5 C19 C4 122.9(5)
C5 C19 C30 118.3(5)
C4 C19 C30 118.9(5)
C30 C18 C29 120.9(5)
C30 C18 H18 119.6
C29 C18 H18 119.6
C20 C5 C19 123.1(5)
C20 C5 H5 118.5
C19 C5 H5 118.5
C32 C31 C44 120.3(5)
C32 C31 H31 119.9
C44 C31 H31 119.9
C31 C32 C33 119.0(4)
C31 C32 C16 127.0(5)
C33 C32 C16 113.7(4)
C10 C24 C9 122.6(5)
C10 C24 C25 118.6(4)
C9 C24 C25 118.8(5)
C22 C8 C23 121.4(4)
C22 C8 H8 119.3
C23 C8 H8 119.3
C12 C13 C25 121.2(5)
C12 C13 H13 119.4
C25 C13 H13 119.4
C15 C27 C22 121.6(5)
C15 C27 C16 126.2(5)
C22 C27 C16 112.2(4)
C42 C35 C41 123.1(5)
C42 C35 H35 118.4
C41 C35 H35 118.4
C25 C14 C26 121.1(5)
C25 C14 H14 119.4
C26 C14 H14 119.4
C8 C22 C27 118.6(4)
C8 C22 C7 128.5(4)
C27 C22 C7 112.7(4)
C38 C39 C43 121.0(5)
C38 C39 H39 119.5
C43 C39 H39 119.5
C10 C11 C12 121.4(5)
C10 C11 H11 119.3
C12 C11 H11 119.3
C18 C30 C19 119.6(5)
C18 C30 C1 122.0(5)
C19 C30 C1 118.3(5)
C43 C40 C44 121.9(5)
C43 C40 H40 119.1
C44 C40 H40 119.1
C33 C34 C41 121.3(5)
C33 C34 H34 119.4
C41 C34 H34 119.4
C34 C33 C32 121.1(5)
C34 C33 C7 127.4(5)
C32 C33 C7 111.5(4)
C35 C42 C43 118.6(4)
C35 C42 C36 123.7(5)
C43 C42 C36 117.6(5)
C11 C10 C24 120.3(5)
C11 C10 H10 119.8
C24 C10 H10 119.8
C3 C4 C19 120.3(6)
C3 C4 H4 119.9
C19 C4 H4 119.9
C13 C12 C11 119.0(5)
C13 C12 H12 120.5
C11 C12 H12 120.5
C2 C1 C30 120.3(5)
C2 C1 H1 119.8
C30 C1 H1 119.8
C40 C44 C31 121.4(5)
C40 C44 C41 118.9(5)
C31 C44 C41 119.7(5)
C37 C36 C42 120.5(5)
C37 C36 H36 119.8
C42 C36 H36 119.8
C36 C37 C38 121.4(5)
C36 C37 H37 119.3
C38 C37 H37 119.3
C1 C2 C3 121.5(5)
C1 C2 H2 119.3
C3 C2 H2 119.3
C39 C38 C37 119.9(5)
C39 C38 H38 120.0
C37 C38 H38 120.0
C4 C3 C2 120.7(5)
C4 C3 H3 119.6
C2 C3 H3 119.6
C48 C47 C46 110.4(5)
C48 C47 H47A 109.6
C46 C47 H47A 109.6
C48 C47 H47B 109.6
C46 C47 H47B 109.6
H47A C47 H47B 108.1
C47 C46 C45 107.8(7)
C47 C46 H46A 110.1
C45 C46 H46A 110.1
C47 C46 H46B 110.1
C45 C46 H46B 110.1
H46A C46 H46B 108.5
C47 C48 O1 107.3(6)
C47 C48 H48A 110.2
O1 C48 H48A 110.2
C47 C48 H48B 110.2
O1 C48 H48B 110.2
H48A C48 H48B 108.5
C45 O1 C48 100.9(7)
C46 C45 O1 103.5(7)
C46 C45 H45A 111.1
O1 C45 H45A 111.1
C46 C45 H45B 111.1
O1 C45 H45B 111.1
H45A C45 H45B 109.0
C57 C54 C53 41.6(7)
C57 C54 C55 92.8(10)
C53 C54 C55 108.3(9)
C57 C54 H54A 80.4
C53 C54 H54A 110.0
C55 C54 H54A 110.0
C57 C54 H54B 149.8
C53 C54 H54B 110.0
C55 C54 H54B 110.0
H54A C54 H54B 108.4
C53 O3 C56 107.4(9)
C53 O3 C57 40.6(6)
C56 O3 C57 96.6(10)
O3 C53 C54 105.3(9)
O3 C53 H53A 110.7
C54 C53 H53A 110.7
O3 C53 H53B 110.7
C54 C53 H53B 110.7
H53A C53 H53B 108.8
C54 C57 O3 105.8(11)
C54 C57 H57A 110.6
O3 C57 H57A 110.6
C54 C57 H57B 110.6
O3 C57 H57B 110.6
H57A C57 H57B 108.7
C52 O2 C49 111.8(11)
O2 C52 C51 108.4(11)
O2 C52 H52A 110.0
C51 C52 H52A 110.0
O2 C52 H52B 110.0
C51 C52 H52B 110.0
H52A C52 H52B 108.4
C55 C56 O3 106.5(10)
C55 C56 H56A 110.4
O3 C56 H56A 110.4
C55 C56 H56B 110.4
O3 C56 H56B 110.4
H56A C56 H56B 108.6
C50 C49 O2 104.7(11)
C50 C49 H49A 110.8
O2 C49 H49A 110.8
C50 C49 H49B 110.8
O2 C49 H49B 110.8
H49A C49 H49B 108.9
C56 C55 C54 103.3(10)
C56 C55 H55A 111.1
C54 C55 H55A 111.1
C56 C55 H55B 111.1
C54 C55 H55B 111.1
H55A C55 H55B 109.1
C51 C50 C49 107.8(13)
C51 C50 H50A 110.1
C49 C50 H50A 110.1
C51 C50 H50B 110.1
C49 C50 H50B 110.1
H50A C50 H50B 108.5
C50 C51 C52 107.1(10)
C50 C51 H51A 110.3
C52 C51 H51A 110.3
C50 C51 H51B 110.3
C52 C51 H51B 110.3
H51A C51 H51B 108.6

loop_
_geom_bond_atom_site_label_1
_geom_bond_atom_site_label_2
_geom_bond_distance
C7 C21 1.525(6)
C7 C33 1.529(7)
C7 C22 1.536(7)
C7 H7 0.9800
C20 C5 1.382(7)
C20 C29 1.430(7)
C20 C6 1.437(7)
C16 C28 1.496(6)
C16 C27 1.520(7)
C16 C32 1.522(7)
C16 H16 0.9800
C25 C14 1.406(7)
C25 C13 1.405(7)
C25 C24 1.424(7)
C23 C9 1.381(6)
C23 C26 1.426(6)
C23 C8 1.434(6)
C29 C18 1.403(7)
C29 C17 1.432(7)
C9 C24 1.419(7)
C9 H9 0.9300
C43 C40 1.395(7)
C43 C39 1.419(7)
C43 C42 1.435(7)
C21 C6 1.354(7)
C21 C28 1.425(6)
C41 C35 1.397(7)
C41 C34 1.409(7)
C41 C44 1.430(7)
C6 H6 0.9300
C15 C27 1.348(7)
C15 C26 1.425(7)
C15 H15 0.9300
C26 C14 1.401(7)
C17 C28 1.366(6)
C17 H17 0.9300
C19 C5 1.387(7)
C19 C4 1.429(7)
C19 C30 1.435(7)
C18 C30 1.394(7)
C18 H18 0.9300
C5 H5 0.9300
C31 C32 1.369(7)
C31 C44 1.430(7)
C31 H31 0.9300
C32 C33 1.433(7)
C24 C10 1.413(7)
C8 C22 1.370(6)
C8 H8 0.9300
C13 C12 1.376(7)
C13 H13 0.9300
C27 C22 1.437(7)
C35 C42 1.386(7)
C35 H35 0.9300
C14 H14 0.9300
C39 C38 1.358(7)
C39 H39 0.9300
C11 C10 1.371(7)
C11 C12 1.408(8)
C11 H11 0.9300
C30 C1 1.440(7)
C40 C44 1.409(7)
C40 H40 0.9300
C34 C33 1.354(7)
C34 H34 0.9300
C42 C36 1.433(7)
C10 H10 0.9300
C4 C3 1.374(7)
C4 H4 0.9300
C12 H12 0.9300
C1 C2 1.358(7)
C1 H1 0.9300
C36 C37 1.365(7)
C36 H36 0.9300
C37 C38 1.409(8)
C37 H37 0.9300
C2 C3 1.398(8)
C2 H2 0.9300
C38 H38 0.9300
C3 H3 0.9300
C47 C48 1.395(8)
C47 C46 1.406(9)
C47 H47A 0.9700
C47 H47B 0.9700
C46 C45 1.483(11)
C46 H46A 0.9700
C46 H46B 0.9700
C48 O1 1.561(10)
C48 H48A 0.9700
C48 H48B 0.9700
O1 C45 1.522(11)
C45 H45A 0.9700
C45 H45B 0.9700
C54 C57 1.384(16)
C54 C53 1.513(13)
C54 C55 1.548(14)
C54 H54A 0.9700
C54 H54B 0.9700
O3 C53 1.426(13)
O3 C56 1.520(14)
O3 C57 1.545(17)
C53 H53A 0.9700
C53 H53B 0.9700
C57 H57A 0.9700
C57 H57B 0.9700
O2 C52 1.306(12)
O2 C49 1.428(14)
C52 C51 1.444(16)
C52 H52A 0.9700
C52 H52B 0.9700
C56 C55 1.458(15)
C56 H56A 0.9700
C56 H56B 0.9700
C49 C50 1.441(16)
C49 H49A 0.9700
C49 H49B 0.9700
C55 H55A 0.9700
C55 H55B 0.9700
C50 C51 1.398(17)
C50 H50A 0.9700
C50 H50B 0.9700
C51 H51A 0.9700
C51 H51B 0.9700
